data_2236195
loop_
_publ_author_name
'Reiss, Guido J.'
'J\"orgens, Stefan'

_publ_section_title
;
 (Dimethylphosphoryl)methanaminium chloride
;
_journal_coeditor_code FJ2594
_journal_issue 10
_journal_name_full 'Acta Crystallographica Section E'
_journal_page_first o2899
_journal_page_last o2900
_journal_paper_doi 10.1107/S1600536812037890
_journal_volume 68
_journal_year 2012
_chemical_formula_iupac 'C3 H11 N O P +, Cl -'
_chemical_formula_moiety 'C3 H11 N O P +, Cl -'
_chemical_formula_sum 'C3 H11 Cl N O P'
_chemical_formula_weight 143.55
_chemical_name_systematic
;
(Dimethylphosphoryl)methanaminium chloride
;
_space_group_IT_number 2
_symmetry_cell_setting triclinic
_symmetry_space_group_name_Hall '-P 1'
_symmetry_space_group_name_H-M 'P -1'
_atom_sites_solution_hydrogens difmap
_atom_sites_solution_primary direct
_atom_sites_solution_secondary difmap
_audit_creation_method SHELXL-97
_cell_angle_alpha 84.057(4)
_cell_angle_beta 87.691(3)
_cell_angle_gamma 89.016(4)
_cell_formula_units_Z 2
_cell_length_a 5.2965(2)
_cell_length_b 7.7030(4)
_cell_length_c 8.8035(3)
_cell_measurement_reflns_used 3569
_cell_measurement_temperature 106.0(10)
_cell_measurement_theta_max 32.6283
_cell_measurement_theta_min 3.3426
_cell_volume 356.92(3)
_computing_cell_refinement 'CrysAlis PRO (Oxford Diffraction, 2009)'
_computing_data_collection 'CrysAlis PRO (Oxford Diffraction, 2009)'
_computing_data_reduction 'CrysAlis PRO (Oxford Diffraction, 2009)'
_computing_molecular_graphics 'DIAMOND (Brandenburg, 2011)'
_computing_publication_material 'publCIF (Westrip, 2010)'
_computing_structure_refinement 'SHELXL97 (Sheldrick, 2008)'
_computing_structure_solution 'SHELXS97 (Sheldrick, 2008)'
_diffrn_ambient_temperature 106.0(10)
_diffrn_detector_area_resol_mean 16.2711
_diffrn_measured_fraction_theta_full 0.999
_diffrn_measured_fraction_theta_max 0.999
_diffrn_measurement_device_type 'Oxford Diffraction Xcalibur diffractometer, Eos'
_diffrn_measurement_method '\w scans'
_diffrn_radiation_monochromator graphite
_diffrn_radiation_source 'fine-focus sealed tube'
_diffrn_radiation_type MoK\a
_diffrn_radiation_wavelength 0.71073
_diffrn_reflns_av_R_equivalents 0.0121
_diffrn_reflns_av_sigmaI/netI 0.0171
_diffrn_reflns_limit_h_max 7
_diffrn_reflns_limit_h_min -4
_diffrn_reflns_limit_k_max 10
_diffrn_reflns_limit_k_min -10
_diffrn_reflns_limit_l_max 12
_diffrn_reflns_limit_l_min -12
_diffrn_reflns_number 3785
_diffrn_reflns_theta_full 30.00
_diffrn_reflns_theta_max 30.00
_diffrn_reflns_theta_min 3.35
_diffrn_standards_decay_% 0
_exptl_absorpt_coefficient_mu 0.662
_exptl_absorpt_correction_T_max 1.000
_exptl_absorpt_correction_T_min 0.613
_exptl_absorpt_correction_type multi-scan
_exptl_absorpt_process_details
;
(CrysAlis PRO; Oxford Diffraction, 2009)
;
_exptl_crystal_colour colourless
_exptl_crystal_density_diffrn 1.336
_exptl_crystal_density_method 'not measured'
_exptl_crystal_description plate
_exptl_crystal_F_000 152
_exptl_crystal_size_max 0.920
_exptl_crystal_size_mid 0.782
_exptl_crystal_size_min 0.045
_refine_diff_density_max 0.477
_refine_diff_density_min -0.336
_refine_ls_extinction_coef 0.012(2)
_refine_ls_extinction_expression Fc^*^=kFc[1+0.001xFc^2^\l^3^/sin(2\q)]^-1/4^
_refine_ls_extinction_method 'SHELXL97 (Sheldrick, 2008)'
_refine_ls_goodness_of_fit_ref 1.083
_refine_ls_hydrogen_treatment mixed
_refine_ls_matrix_type full
_refine_ls_number_parameters 93
_refine_ls_number_reflns 2076
_refine_ls_number_restraints 0
_refine_ls_restrained_S_all 1.083
_refine_ls_R_factor_all 0.0220
_refine_ls_R_factor_gt 0.0206
_refine_ls_shift/su_max 0.000
_refine_ls_shift/su_mean 0.000
_refine_ls_structure_factor_coef Fsqd
_refine_ls_weighting_details 'calc w=1/[\s^2^(Fo^2^)+(0.0120P)^2^+0.2000P] where P=(Fo^2^+2Fc^2^)/3'
_refine_ls_weighting_scheme calc
_refine_ls_wR_factor_gt 0.0487
_refine_ls_wR_factor_ref 0.0493
_reflns_number_gt 1968
_reflns_number_total 2076
_reflns_threshold_expression I>2sigma(I)
_cod_data_source_file fj2594.cif
_cod_data_source_block I
_cod_original_cell_volume 356.93(3)
_cod_database_code 2236195
_cod_database_fobs_code 2236195

loop_
_symmetry_equiv_pos_as_xyz
'x, y, z'
'-x, -y, -z'

loop_
_atom_site_type_symbol
_atom_site_label
_atom_site_fract_x
_atom_site_fract_y
_atom_site_fract_z
_atom_site_U_iso_or_equiv
_atom_site_adp_type
_atom_site_calc_flag
_atom_site_refinement_flags
_atom_site_occupancy
_atom_site_symmetry_multiplicity
Cl Cl1 0.83052(4) -0.22956(3) 0.16135(3) 0.01445(7) Uani d . 1 1
P P1 0.48926(5) 0.25417(3) 0.28914(3) 0.00963(7) Uani d . 1 1
O O1 0.65884(14) 0.18353(10) 0.41347(8) 0.01364(15) Uani d . 1 1
N N1 0.31590(16) -0.08170(11) 0.28582(10) 0.01068(16) Uani d . 1 1
H H1 0.465(3) -0.105(2) 0.2342(17) 0.024(4) Uiso d . 1 1
H H2 0.192(3) -0.142(2) 0.2566(18) 0.023(4) Uiso d . 1 1
H H3 0.338(3) -0.112(2) 0.3865(19) 0.025(4) Uiso d . 1 1
C C1 0.23746(18) 0.10462(13) 0.26016(12) 0.01177(18) Uani d . 1 1
H H1A 0.099(3) 0.1224(18) 0.3275(16) 0.017(3) Uiso d . 1 1
H H1B 0.185(3) 0.128(2) 0.1563(18) 0.022(4) Uiso d . 1 1
C C2 0.3235(2) 0.45000(15) 0.32696(15) 0.0207(2) Uani d . 1 1
H H2A 0.4425 0.5416 0.3322 0.036(5) Uiso calc R 1 1
H H2B 0.2293 0.4306 0.4225 0.031(4) Uiso calc R 1 1
H H2C 0.2098 0.4830 0.2465 0.029(4) Uiso calc R 1 1
C C3 0.6544(2) 0.29523(15) 0.10879(12) 0.0159(2) Uani d . 1 1
H H3A 0.7423 0.1910 0.0845 0.028(4) Uiso calc R 1 1
H H3B 0.7737 0.3868 0.1135 0.030(4) Uiso calc R 1 1
H H3C 0.5361 0.3300 0.0312 0.020(4) Uiso calc R 1 1

loop_
_atom_site_aniso_label
_atom_site_aniso_U_11
_atom_site_aniso_U_22
_atom_site_aniso_U_33
_atom_site_aniso_U_12
_atom_site_aniso_U_13
_atom_site_aniso_U_23
Cl1 0.00962(11) 0.01729(12) 0.01731(13) -0.00050(8) -0.00147(8) -0.00548(9)
P1 0.00893(12) 0.00947(12) 0.01030(12) 0.00069(8) -0.00136(8) 0.00023(8)
O1 0.0127(3) 0.0166(4) 0.0112(3) 0.0006(3) -0.0029(3) 0.0011(3)
N1 0.0099(4) 0.0110(4) 0.0113(4) -0.0007(3) -0.0019(3) -0.0013(3)
C1 0.0085(4) 0.0118(4) 0.0146(5) 0.0006(3) -0.0016(3) 0.0008(3)
C2 0.0192(5) 0.0141(5) 0.0296(6) 0.0047(4) -0.0037(4) -0.0056(4)
C3 0.0131(5) 0.0222(5) 0.0117(5) -0.0035(4) -0.0010(4) 0.0025(4)

loop_
_atom_type_symbol
_atom_type_description
_atom_type_scat_dispersion_real
_atom_type_scat_dispersion_imag
_atom_type_scat_source
C C 0.0033 0.0016 'International Tables Vol C Tables 4.2.6.8 and 6.1.1.4'
H H 0.0000 0.0000 'International Tables Vol C Tables 4.2.6.8 and 6.1.1.4'
N N 0.0061 0.0033 'International Tables Vol C Tables 4.2.6.8 and 6.1.1.4'
O O 0.0106 0.0060 'International Tables Vol C Tables 4.2.6.8 and 6.1.1.4'
P P 0.1023 0.0942 'International Tables Vol C Tables 4.2.6.8 and 6.1.1.4'
Cl Cl 0.1484 0.1585 'International Tables Vol C Tables 4.2.6.8 and 6.1.1.4'

loop_
_geom_angle_atom_site_label_1
_geom_angle_atom_site_label_2
_geom_angle_atom_site_label_3
_geom_angle
O1 P1 C3 112.50(5)
O1 P1 C2 114.00(5)
C3 P1 C2 107.74(6)
O1 P1 C1 112.45(4)
C3 P1 C1 105.97(5)
C2 P1 C1 103.48(5)
C1 N1 H1 112.4(9)
C1 N1 H2 106.4(10)
H1 N1 H2 111.5(14)
C1 N1 H3 109.8(10)
H1 N1 H3 107.6(13)
H2 N1 H3 109.1(14)
N1 C1 P1 113.12(7)
N1 C1 H1A 107.9(9)
P1 C1 H1A 109.8(9)
N1 C1 H1B 108.5(9)
P1 C1 H1B 108.3(9)
H1A C1 H1B 109.1(13)
P1 C2 H2A 109.5
P1 C2 H2B 109.5
H2A C2 H2B 109.5
P1 C2 H2C 109.5
H2A C2 H2C 109.5
H2B C2 H2C 109.5
P1 C3 H3A 109.5
P1 C3 H3B 109.5
H3A C3 H3B 109.5
P1 C3 H3C 109.5
H3A C3 H3C 109.5
H3B C3 H3C 109.5

loop_
_geom_bond_atom_site_label_1
_geom_bond_atom_site_label_2
_geom_bond_distance
P1 O1 1.4966(7)
P1 C3 1.7832(11)
P1 C2 1.7866(11)
P1 C1 1.8199(10)
N1 C1 1.4844(13)
N1 H1 0.921(16)
N1 H2 0.872(16)
N1 H3 0.905(16)
C1 H1A 0.941(15)
C1 H1B 0.965(15)
C2 H2A 0.9600
C2 H2B 0.9600
C2 H2C 0.9600
C3 H3A 0.9600
C3 H3B 0.9600
C3 H3C 0.9600

loop_
_geom_hbond_atom_site_label_D
_geom_hbond_atom_site_label_H
_geom_hbond_atom_site_label_A
_geom_hbond_site_symmetry_A
_geom_hbond_distance_DH
_geom_hbond_distance_HA
_geom_hbond_distance_DA
_geom_hbond_angle_DHA
N1 H1 Cl1 . 0.921(16) 2.245(16) 3.1367(9) 162.8(13)
N1 H2 Cl1 1_455 0.872(16) 2.262(16) 3.1134(9) 165.3(14)
N1 H3 O1 2_656 0.905(16) 1.791(16) 2.6900(12) 172.4(15)

loop_
_geom_torsion_atom_site_label_1
_geom_torsion_atom_site_label_2
_geom_torsion_atom_site_label_3
_geom_torsion_atom_site_label_4
_geom_torsion
O1 P1 C1 N1 -34.32(9)
C3 P1 C1 N1 88.97(8)
C2 P1 C1 N1 -157.80(8)

loop_
_cod_related_entry_id
_cod_related_entry_database
_cod_related_entry_code
1 ChemSpider 30658055
